data_4001916
loop_
_publ_author_name
'Lin, Jian'
'Chai, Ping'
'Diefenbach, Kariem'
'Shatruk, Michael'
'Albrecht-Schmitt, Thomas E.'

_publ_section_title
;
 Challenges in the Search for Magnetic Coupling in 3d/4f Materials:
 Syntheses, Structures, and Magnetic Properties of the Lanthanide Copper
 Heterobimetallic Compounds, RE2Cu(TeO3)2(SO4)2
;
_journal_issue 6
_journal_name_full 'Chemistry of Materials'
_journal_page_first 2187
_journal_paper_doi 10.1021/cm500252q
_journal_volume 26
_journal_year 2014
_chemical_formula_moiety Er2Cu(TeO3)2(SO4)2
_chemical_formula_sum 'Cu Er2 O14 S2 Te2'
_chemical_formula_weight 941.38
_chemical_melting_point N//A
_chemical_name_common 'Erbium copper tellurite sulfate'
_chemical_name_systematic
; 
 ? 
;
_space_group_IT_number 2
_symmetry_cell_setting triclinic
_symmetry_space_group_name_Hall '-P 1'
_symmetry_space_group_name_H-M 'P -1'
_atom_sites_solution_hydrogens none
_atom_sites_solution_primary direct
_atom_sites_solution_secondary difmap
_audit_creation_method SHELXL-97
_cell_angle_alpha 62.5670(10)
_cell_angle_beta 73.8730(10)
_cell_angle_gamma 85.1340(10)
_cell_formula_units_Z 1
_cell_length_a 5.1661(7)
_cell_length_b 7.8092(10)
_cell_length_c 8.0902(10)
_cell_measurement_reflns_used 1285
_cell_measurement_temperature 298(2)
_cell_measurement_theta_max 27.520
_cell_measurement_theta_min 2.94
_cell_volume 277.93(6)
_computing_cell_refinement 'smart saint'
_computing_data_collection smart
_computing_data_reduction SAINT
_computing_molecular_graphics 'SHELXP-97 (Sheldrick, 1997)'
_computing_publication_material 'SHELXCIF-97 (Sheldrick, 2000)'
_computing_structure_refinement 'SHELXL-97 (Sheldrick, 1997)'
_computing_structure_solution 'SHELXS-97 (Sheldrick, 1990)'
_diffrn_ambient_temperature 298(2)
_diffrn_detector_area_resol_mean 0
_diffrn_measured_fraction_theta_full 0.975
_diffrn_measured_fraction_theta_max 0.975
_diffrn_measurement_device_type 'BRUKER apex II'
_diffrn_measurement_method '0.5 wide w/ exposures'
_diffrn_radiation_monochromator 'Quazar optics'
_diffrn_radiation_source 'Imus microfocused'
_diffrn_radiation_type MoK\a
_diffrn_radiation_wavelength 0.71073
_diffrn_reflns_av_R_equivalents 0.0156
_diffrn_reflns_av_sigmaI/netI 0.0167
_diffrn_reflns_limit_h_max 6
_diffrn_reflns_limit_h_min -6
_diffrn_reflns_limit_k_max 10
_diffrn_reflns_limit_k_min -10
_diffrn_reflns_limit_l_max 10
_diffrn_reflns_limit_l_min -10
_diffrn_reflns_number 3209
_diffrn_reflns_theta_full 27.52
_diffrn_reflns_theta_max 27.52
_diffrn_reflns_theta_min 2.94
_exptl_absorpt_coefficient_mu 22.459
_exptl_absorpt_correction_T_max 0.510
_exptl_absorpt_correction_T_min 0.144
_exptl_absorpt_correction_type numerical
_exptl_absorpt_process_details SHELTXPREP
_exptl_crystal_colour 'light green'
_exptl_crystal_density_diffrn 5.625
_exptl_crystal_density_meas ?
_exptl_crystal_density_method 'not measured'
_exptl_crystal_description block
_exptl_crystal_F_000 413
_exptl_crystal_size_max 0.150
_exptl_crystal_size_mid 0.075
_exptl_crystal_size_min 0.030
_refine_diff_density_max 0.968
_refine_diff_density_min -0.945
_refine_diff_density_rms 0.163
_refine_ls_extinction_coef none
_refine_ls_extinction_method SHELXL
_refine_ls_goodness_of_fit_ref 1.135
_refine_ls_hydrogen_treatment none
_refine_ls_matrix_type full
_refine_ls_number_parameters 97
_refine_ls_number_reflns 1253
_refine_ls_number_restraints 0
_refine_ls_restrained_S_all 1.135
_refine_ls_R_factor_all 0.0141
_refine_ls_R_factor_gt 0.0140
_refine_ls_shift/su_max 0.001
_refine_ls_shift/su_mean 0.000
_refine_ls_structure_factor_coef Fsqd
_refine_ls_weighting_details 'calc w=1/[\s^2^(Fo^2^)+(0.0089P)^2^+1.4423P] where P=(Fo^2^+2Fc^2^)/3'
_refine_ls_weighting_scheme calc
_refine_ls_wR_factor_gt 0.0341
_refine_ls_wR_factor_ref 0.0342
_reflns_number_gt 1243
_reflns_number_total 1253
_reflns_threshold_expression >2sigma(I)
_cod_data_source_file cm500252q_si_002.cif
_cod_data_source_block Er2Cu(TeO3)2(SO4)2
_cod_depositor_comments
;
The following automatic conversions were performed:

'_exptl_crystal_density_meas' value 'N/A' was changed to '?' - the
value is perceived as not measured.

Automatic conversion script
Id: cif_fix_values 3008 2015-01-20 13:52:24Z robertas 
;
_cod_original_sg_symbol_H-M P-1
_cod_database_code 4001916

loop_
_symmetry_equiv_pos_as_xyz
'x, y, z'
'-x, -y, -z'

loop_
_atom_site_label
_atom_site_type_symbol
_atom_site_fract_x
_atom_site_fract_y
_atom_site_fract_z
_atom_site_U_iso_or_equiv
_atom_site_adp_type
_atom_site_occupancy
_atom_site_symmetry_multiplicity
_atom_site_calc_flag
_atom_site_refinement_flags
Er1 Er 1.07179(3) 0.25092(2) 0.01954(2) 0.00867(6) Uani 1 1 d .
Te1 Te 0.50923(5) 0.27213(4) 0.34462(3) 0.00808(7) Uani 1 1 d .
Cu1 Cu 0.0000 0.0000 0.5000 0.00875(13) Uani 1 2 d S
S1 S -0.25261(19) 0.25269(14) 0.74878(14) 0.00937(18) Uani 1 1 d .
O7 O -0.1388(6) 0.4144(4) 0.7586(4) 0.0160(6) Uani 1 1 d .
O4 O -0.1378(6) 0.2523(4) 0.5630(4) 0.0139(6) Uani 1 1 d .
O6 O -0.5481(6) 0.2633(4) 0.7841(4) 0.0155(6) Uani 1 1 d .
O5 O -0.1785(6) 0.0771(4) 0.9080(4) 0.0147(6) Uani 1 1 d .
O3 O 0.7467(6) 0.4396(4) 0.1096(4) 0.0108(5) Uani 1 1 d .
O2 O 0.2713(6) 0.1887(4) 0.2545(4) 0.0109(5) Uani 1 1 d .
O1 O 0.7476(5) 0.0722(4) 0.3418(4) 0.0099(5) Uani 1 1 d .

loop_
_atom_site_aniso_label
_atom_site_aniso_U_11
_atom_site_aniso_U_22
_atom_site_aniso_U_33
_atom_site_aniso_U_23
_atom_site_aniso_U_13
_atom_site_aniso_U_12
Er1 0.00808(9) 0.00872(9) 0.00906(9) -0.00385(7) -0.00241(7) 0.00030(6)
Te1 0.00611(12) 0.00960(13) 0.00903(12) -0.00471(10) -0.00174(9) -0.00026(9)
Cu1 0.0065(3) 0.0099(3) 0.0083(3) -0.0026(3) -0.0023(2) -0.0006(2)
S1 0.0089(4) 0.0095(4) 0.0094(4) -0.0040(4) -0.0028(3) 0.0011(3)
O7 0.0214(16) 0.0125(14) 0.0182(15) -0.0082(12) -0.0084(12) -0.0010(12)
O4 0.0148(14) 0.0175(15) 0.0109(14) -0.0086(12) -0.0020(11) 0.0012(11)
O6 0.0100(14) 0.0195(15) 0.0161(15) -0.0085(13) -0.0027(12) 0.0037(11)
O5 0.0172(15) 0.0106(14) 0.0165(15) -0.0047(12) -0.0087(12) 0.0045(11)
O3 0.0101(13) 0.0101(13) 0.0088(13) -0.0035(11) 0.0017(10) -0.0026(10)
O2 0.0087(13) 0.0122(14) 0.0100(13) -0.0025(11) -0.0037(10) -0.0030(10)
O1 0.0077(13) 0.0115(13) 0.0112(13) -0.0055(11) -0.0036(11) 0.0027(10)

loop_
_atom_type_symbol
_atom_type_description
_atom_type_scat_dispersion_real
_atom_type_scat_dispersion_imag
_atom_type_scat_source
O O 0.0106 0.0060 'International Tables Vol C Tables 4.2.6.8 and 6.1.1.4'
S S 0.1246 0.1234 'International Tables Vol C Tables 4.2.6.8 and 6.1.1.4'
Cu Cu 0.3201 1.2651 'International Tables Vol C Tables 4.2.6.8 and 6.1.1.4'
Te Te -0.5308 1.6751 'International Tables Vol C Tables 4.2.6.8 and 6.1.1.4'
Er Er -0.2586 4.9576 'International Tables Vol C Tables 4.2.6.8 and 6.1.1.4'

loop_
_geom_angle_atom_site_label_1
_geom_angle_atom_site_label_2
_geom_angle_atom_site_label_3
_geom_angle
_geom_angle_site_symmetry_1
_geom_angle_site_symmetry_3
O2 Er1 O6 97.93(11) 1_655 1_754
O2 Er1 O3 84.19(10) 1_655 2_765
O6 Er1 O3 76.45(10) 1_754 2_765
O2 Er1 O3 94.54(10) 1_655 .
O6 Er1 O3 143.31(10) 1_754 .
O3 Er1 O3 70.66(11) 2_765 .
O2 Er1 O5 81.87(10) 1_655 2_656
O6 Er1 O5 73.17(11) 1_754 2_656
O3 Er1 O5 144.29(10) 2_765 2_656
O3 Er1 O5 143.03(10) . 2_656
O2 Er1 O7 162.69(10) 1_655 1_654
O6 Er1 O7 85.65(11) 1_754 1_654
O3 Er1 O7 80.18(10) 2_765 1_654
O3 Er1 O7 73.31(10) . 1_654
O5 Er1 O7 115.28(10) 2_656 1_654
O2 Er1 O1 70.00(9) 1_655 .
O6 Er1 O1 150.93(10) 1_754 .
O3 Er1 O1 126.15(9) 2_765 .
O3 Er1 O1 65.54(9) . .
O5 Er1 O1 78.87(10) 2_656 .
O7 Er1 O1 113.92(10) 1_654 .
O2 Er1 O5 140.31(10) 1_655 1_654
O6 Er1 O5 88.49(10) 1_754 1_654
O3 Er1 O5 135.07(10) 2_765 1_654
O3 Er1 O5 103.38(10) . 1_654
O5 Er1 O5 62.54(11) 2_656 1_654
O7 Er1 O5 56.34(9) 1_654 1_654
O1 Er1 O5 85.57(9) . 1_654
O2 Er1 S1 168.48(7) 1_655 1_654
O6 Er1 S1 86.36(8) 1_754 1_654
O3 Er1 S1 107.25(7) 2_765 1_654
O3 Er1 S1 88.19(7) . 1_654
O5 Er1 S1 89.22(7) 2_656 1_654
O7 Er1 S1 27.73(7) 1_654 1_654
O1 Er1 S1 101.22(7) . 1_654
O5 Er1 S1 28.62(7) 1_654 1_654
O2 Er1 Cu1 36.14(7) 1_655 1_655
O6 Er1 Cu1 124.95(8) 1_754 1_655
O3 Er1 Cu1 112.53(7) 2_765 1_655
O3 Er1 Cu1 83.47(7) . 1_655
O5 Er1 Cu1 72.02(7) 2_656 1_655
O7 Er1 Cu1 148.25(8) 1_654 1_655
O1 Er1 Cu1 34.80(6) . 1_655
O5 Er1 Cu1 110.78(7) 1_654 1_655
S1 Er1 Cu1 133.650(19) 1_654 1_655
O2 Er1 Te1 83.73(7) 1_655 .
O6 Er1 Te1 175.31(8) 1_754 .
O3 Er1 Te1 99.41(7) 2_765 .
O3 Er1 Te1 32.00(7) . .
O5 Er1 Te1 111.46(7) 2_656 .
O7 Er1 Te1 91.49(8) 1_654 .
O1 Er1 Te1 33.73(6) . .
O5 Er1 Te1 93.03(7) 1_654 .
S1 Er1 Te1 92.85(2) 1_654 .
Cu1 Er1 Te1 58.518(8) 1_655 .
O2 Er1 Er1 89.25(7) 1_655 2_765
O6 Er1 Er1 110.51(8) 1_754 2_765
O3 Er1 Er1 35.49(7) 2_765 2_765
O3 Er1 Er1 35.17(7) . 2_765
O5 Er1 Er1 170.84(7) 2_656 2_765
O7 Er1 Er1 73.69(7) 1_654 2_765
O1 Er1 Er1 96.05(6) . 2_765
O5 Er1 Er1 125.07(7) 1_654 2_765
S1 Er1 Er1 99.298(19) 1_654 2_765
Cu1 Er1 Er1 99.437(8) 1_655 2_765
Te1 Er1 Er1 65.036(6) . 2_765
O3 Te1 O2 100.55(12) . .
O3 Te1 O1 87.07(12) . .
O2 Te1 O1 91.54(12) . .
O3 Te1 Cu1 140.10(9) . .
O2 Te1 Cu1 39.56(9) . .
O1 Te1 Cu1 92.51(8) . .
O3 Te1 Er1 41.09(9) . .
O2 Te1 Er1 94.83(9) . .
O1 Te1 Er1 46.25(8) . .
Cu1 Te1 Er1 122.594(10) . .
O1 Cu1 O1 180.0 2_656 1_455
O1 Cu1 O2 85.90(11) 2_656 2_556
O1 Cu1 O2 94.10(11) 1_455 2_556
O1 Cu1 O2 94.10(11) 2_656 .
O1 Cu1 O2 85.90(11) 1_455 .
O2 Cu1 O2 180.0 2_556 .
O1 Cu1 O4 87.74(11) 2_656 2_556
O1 Cu1 O4 92.26(11) 1_455 2_556
O2 Cu1 O4 87.86(11) 2_556 2_556
O2 Cu1 O4 92.14(11) . 2_556
O1 Cu1 O4 92.26(11) 2_656 .
O1 Cu1 O4 87.74(11) 1_455 .
O2 Cu1 O4 92.14(11) 2_556 .
O2 Cu1 O4 87.86(11) . .
O4 Cu1 O4 180.0 2_556 .
O1 Cu1 Te1 62.55(8) 2_656 .
O1 Cu1 Te1 117.45(8) 1_455 .
O2 Cu1 Te1 144.18(8) 2_556 .
O2 Cu1 Te1 35.82(8) . .
O4 Cu1 Te1 106.19(8) 2_556 .
O4 Cu1 Te1 73.81(8) . .
O1 Cu1 Te1 117.45(8) 2_656 2_556
O1 Cu1 Te1 62.55(8) 1_455 2_556
O2 Cu1 Te1 35.82(8) 2_556 2_556
O2 Cu1 Te1 144.18(8) . 2_556
O4 Cu1 Te1 73.81(8) 2_556 2_556
O4 Cu1 Te1 106.19(8) . 2_556
Te1 Cu1 Te1 180.0 . 2_556
O1 Cu1 Er1 46.70(8) 2_656 2_656
O1 Cu1 Er1 133.30(8) 1_455 2_656
O2 Cu1 Er1 40.45(8) 2_556 2_656
O2 Cu1 Er1 139.55(8) . 2_656
O4 Cu1 Er1 95.17(7) 2_556 2_656
O4 Cu1 Er1 84.83(7) . 2_656
Te1 Cu1 Er1 104.457(6) . 2_656
Te1 Cu1 Er1 75.543(6) 2_556 2_656
O1 Cu1 Er1 133.30(8) 2_656 1_455
O1 Cu1 Er1 46.70(8) 1_455 1_455
O2 Cu1 Er1 139.55(8) 2_556 1_455
O2 Cu1 Er1 40.45(8) . 1_455
O4 Cu1 Er1 84.83(7) 2_556 1_455
O4 Cu1 Er1 95.17(7) . 1_455
Te1 Cu1 Er1 75.543(6) . 1_455
Te1 Cu1 Er1 104.457(6) 2_556 1_455
Er1 Cu1 Er1 180.0 2_656 1_455
O4 S1 O7 112.32(18) . .
O4 S1 O6 109.15(18) . .
O7 S1 O6 110.00(18) . .
O4 S1 O5 110.78(18) . .
O7 S1 O5 103.37(17) . .
O6 S1 O5 111.14(18) . .
O4 S1 Er1 125.65(13) . 1_456
O7 S1 Er1 49.35(12) . 1_456
O6 S1 Er1 125.14(13) . 1_456
O5 S1 Er1 54.03(12) . 1_456
S1 O7 Er1 102.93(15) . 1_456
S1 O4 Cu1 129.08(18) . .
S1 O6 Er1 140.88(19) . 1_356
S1 O5 Er1 138.66(18) . 2_656
S1 O5 Er1 97.35(14) . 1_456
Er1 O5 Er1 117.46(11) 2_656 1_456
Te1 O3 Er1 134.90(14) . 2_765
Te1 O3 Er1 106.91(13) . .
Er1 O3 Er1 109.34(11) 2_765 .
Te1 O2 Cu1 104.62(13) . .
Te1 O2 Er1 148.46(15) . 1_455
Cu1 O2 Er1 103.41(11) . 1_455
Te1 O1 Cu1 117.92(14) . 1_655
Te1 O1 Er1 100.02(11) . .
Cu1 O1 Er1 98.50(11) 1_655 .

loop_
_geom_bond_atom_site_label_1
_geom_bond_atom_site_label_2
_geom_bond_distance
_geom_bond_site_symmetry_2
Er1 O2 2.251(3) 1_655
Er1 O6 2.297(3) 1_754
Er1 O3 2.308(3) 2_765
Er1 O3 2.326(3) .
Er1 O5 2.401(3) 2_656
Er1 O7 2.414(3) 1_654
Er1 O1 2.484(3) .
Er1 O5 2.530(3) 1_654
Er1 S1 3.1008(10) 1_654
Er1 Cu1 3.3750(5) 1_655
Er1 Te1 3.3859(4) .
Er1 Er1 3.7804(6) 2_765
Te1 O3 1.875(3) .
Te1 O2 1.881(3) .
Te1 O1 1.909(3) .
Te1 Cu1 3.1092(4) .
Cu1 O1 1.947(3) 2_656
Cu1 O1 1.947(3) 1_455
Cu1 O2 2.046(3) 2_556
Cu1 O2 2.046(3) .
Cu1 O4 2.266(3) 2_556
Cu1 O4 2.266(3) .
Cu1 Te1 3.1092(4) 2_556
Cu1 Er1 3.3750(4) 2_656
Cu1 Er1 3.3750(4) 1_455
S1 O4 1.456(3) .
S1 O7 1.480(3) .
S1 O6 1.475(3) .
S1 O5 1.498(3) .
S1 Er1 3.1007(10) 1_456
O7 Er1 2.414(3) 1_456
O6 Er1 2.297(3) 1_356
O5 Er1 2.401(3) 2_656
O5 Er1 2.530(3) 1_456
O3 Er1 2.308(3) 2_765
O2 Er1 2.251(3) 1_455
O1 Cu1 1.947(3) 1_655
